data_7060692
loop_
_publ_author_name
'Saha, Debajyoti'
'Sepay, Nayim'

_publ_section_title
;
 Fluxional chloro-pyrrole--Pd(ii) complex to cationic \h2-pyrrole--Pd(ii)
 complex: subtlety in structure-directed bonding mode
;
_journal_issue 24
_journal_name_full 'New Journal of Chemistry'
_journal_page_first 10594
_journal_page_last 10598
_journal_paper_doi 10.1039/D1NJ00866H
_journal_volume 45
_journal_year 2021
_chemical_formula_moiety 'C27 H27 N P Pd, F6.174 Sb'
_chemical_formula_sum 'C27 H27 F6.18 N P Pd Sb'
_chemical_formula_weight 741.94
_space_group_crystal_system triclinic
_space_group_IT_number 2
_space_group_name_Hall '-P 1'
_space_group_name_H-M_alt 'P -1'
_atom_sites_solution_hydrogens geom
_atom_sites_solution_primary iterative
_audit_creation_date 2021-05-12
_audit_creation_method
;
Olex2 1.3
(compiled 2020.11.12 svn.r5f609507 for OlexSys, GUI svn.r6272)
;
_audit_update_record
;
2021-05-12 deposited with the CCDC.	2021-05-18 downloaded from the CCDC.
;
_cell_angle_alpha 89.114(2)
_cell_angle_beta 75.267(2)
_cell_angle_gamma 81.910(2)
_cell_formula_units_Z 2
_cell_length_a 8.9132(8)
_cell_length_b 11.1285(10)
_cell_length_c 14.9029(14)
_cell_measurement_reflns_used 9213
_cell_measurement_temperature 293(2)
_cell_measurement_theta_max 30.51
_cell_measurement_theta_min 2.30
_cell_volume 1415.1(2)
_computing_cell_refinement 'SAINT V8.18C (?, 2016)'
_computing_data_collection 'Bruker APEX2'
_computing_data_reduction 'SAINT V8.18C (?, 2016)'
_computing_molecular_graphics 'Olex2 1.3 (Dolomanov et al., 2009)'
_computing_publication_material 'Olex2 1.3 (Dolomanov et al., 2009)'
_computing_structure_refinement 'XL  (Sheldrick, 2008)'
_computing_structure_solution 'olex2.solve 1.3 (Bourhis et al., 2015)'
_diffrn_ambient_temperature 293.15
_diffrn_measured_fraction_theta_full 0.994
_diffrn_measured_fraction_theta_max 0.760
_diffrn_measurement_device_type 'Bruker APEX-II CCD'
_diffrn_measurement_method '\f and \w scans'
_diffrn_radiation_monochromator graphite
_diffrn_radiation_type MoK\a
_diffrn_radiation_wavelength 0.71073
_diffrn_reflns_av_R_equivalents 0.0227
_diffrn_reflns_av_unetI/netI 0.0283
_diffrn_reflns_Laue_measured_fraction_full 0.994
_diffrn_reflns_Laue_measured_fraction_max 0.760
_diffrn_reflns_limit_h_max 12
_diffrn_reflns_limit_h_min -11
_diffrn_reflns_limit_k_max 16
_diffrn_reflns_limit_k_min -14
_diffrn_reflns_limit_l_max 19
_diffrn_reflns_limit_l_min -19
_diffrn_reflns_number 16266
_diffrn_reflns_point_group_measured_fraction_full 0.994
_diffrn_reflns_point_group_measured_fraction_max 0.760
_diffrn_reflns_theta_full 25.242
_diffrn_reflns_theta_max 31.335
_diffrn_reflns_theta_min 1.849
_diffrn_source_current 30.0
_diffrn_source_power 1.35
_diffrn_source_voltage 45.0
_diffrn_standards_number 0
_exptl_absorpt_coefficient_mu 1.704
_exptl_absorpt_correction_T_max 0.7462
_exptl_absorpt_correction_T_min 0.4205
_exptl_absorpt_correction_type multi-scan
_exptl_crystal_colour 'clear dark violet'
_exptl_crystal_colour_lustre clear
_exptl_crystal_colour_modifier dark
_exptl_crystal_colour_primary violet
_exptl_crystal_density_diffrn 1.741
_exptl_crystal_density_method 'not measured'
_exptl_crystal_description block
_exptl_crystal_F_000 727
_exptl_crystal_size_max 0.3
_exptl_crystal_size_mid 0.24
_exptl_crystal_size_min 0.16
_refine_diff_density_max 0.352
_refine_diff_density_min -0.752
_refine_diff_density_rms 0.081
_refine_ls_extinction_method none
_refine_ls_goodness_of_fit_ref 1.040
_refine_ls_hydrogen_treatment constr
_refine_ls_matrix_type full
_refine_ls_number_parameters 404
_refine_ls_number_reflns 7064
_refine_ls_number_restraints 0
_refine_ls_restrained_S_all 1.040
_refine_ls_R_factor_all 0.0381
_refine_ls_R_factor_gt 0.0294
_refine_ls_shift/su_max 0.001
_refine_ls_shift/su_mean 0.000
_refine_ls_structure_factor_coef Fsqd
_refine_ls_weighting_details 'w=1/[\s^2^(Fo^2^)+(0.0389P)^2^+0.3385P] where P=(Fo^2^+2Fc^2^)/3'
_refine_ls_weighting_scheme calc
_refine_ls_wR_factor_gt 0.0731
_refine_ls_wR_factor_ref 0.0777
_reflns_Friedel_coverage 0.000
_reflns_number_gt 5844
_reflns_number_total 7064
_reflns_threshold_expression 'I > 2\s(I)'
_cod_data_source_file d1nj00866h2.cif
_cod_data_source_block ds250113_0m
_cod_depositor_comments 'Adding full bibliography for 7060691--7060692.cif.'
_cod_database_code 7060692
_shelx_shelxl_version_number 2016/6
_shelx_space_group_comment
;
The symmetry employed for this shelxl refinement is uniquely defined
by the following loop, which should always be used as a source of
symmetry information in preference to the above space-group names.
They are only intended as comments.
;
_shelx_estimated_absorpt_t_max 0.772
_shelx_estimated_absorpt_t_min 0.629
_olex2_refinement_description
;
1. Fixed Uiso
 At 1.2 times of:
  All C(H) groups, All C(H,H) groups
 At 1.5 times of:
  All C(H,H,H) groups
2. Others
 Sof(Sb6A)=1-FVAR(1)
 Sof(Sb6)=FVAR(1)
 Sof(F0AB)=Sof(F4A)=1-FVAR(2)
 Sof(F4)=FVAR(2)
 Sof(F2A)=Sof(F5A)=1-FVAR(3)
 Sof(F2)=Sof(F5)=FVAR(3)
 Sof(F7)=1-FVAR(4)
 Sof(F0AA)=Sof(F6)=FVAR(4)
3.a Ternary CH refined with riding coordinates:
 C00K(H00K), C00S(H00S)
3.b Secondary CH2 refined with riding coordinates:
 C00I(H00c,H00g), C00T(H00h,H00i)
3.c Aromatic/amide H refined with riding coordinates:
 C009(H009), C00A(H00A), C00B(H00B), C00D(H00D), C00E(H00E), C00F(H00F),
 C00J(H00J), C00L(H00L), C00N(H00N), C00O(H00O), C00P(H00P), C00Q(H00Q),
 C00U(H00U), C00W(H00W), C00Y(H00z)
3.d Idealised Me refined as rotating group:
 C00V(H00m,H00r,H00t), C00X(H00v,H00x,H00y)
;
_olex2_submission_special_instructions 'No special instructions were received'

loop_
_space_group_symop_operation_xyz
'x, y, z'
'-x, -y, -z'

loop_
_atom_site_label
_atom_site_type_symbol
_atom_site_fract_x
_atom_site_fract_y
_atom_site_fract_z
_atom_site_U_iso_or_equiv
_atom_site_adp_type
_atom_site_occupancy
_atom_site_site_symmetry_order
_atom_site_calc_flag
_atom_site_refinement_flags_posn
_atom_site_refinement_flags_adp
_atom_site_refinement_flags_occupancy
_atom_site_disorder_assembly
_atom_site_disorder_group
Pd01 Pd 0.26555(2) 0.42488(2) 0.22256(2) 0.04280(7) Uani 1 1 d . . . . .
P003 P 0.38731(6) 0.23151(5) 0.23939(4) 0.03568(12) Uani 1 1 d . . . . .
N004 N 0.2223(2) 0.3445(2) 0.42790(13) 0.0513(5) Uani 1 1 d . . . . .
C005 C 0.5672(2) 0.1899(2) 0.14902(15) 0.0405(5) Uani 1 1 d . . . . .
C007 C 0.4508(3) 0.2049(2) 0.34693(15) 0.0406(5) Uani 1 1 d . . . . .
C008 C 0.2647(2) 0.1145(2) 0.23996(14) 0.0395(4) Uani 1 1 d . . . . .
C009 C 0.6788(3) 0.2670(2) 0.13616(18) 0.0513(6) Uani 1 1 d . . . . .
H009 H 0.661753 0.335017 0.174806 0.062 Uiso 1 1 calc R U . . .
C00A C 0.5867(3) 0.1277(2) 0.34824(18) 0.0514(6) Uani 1 1 d . . . . .
H00A H 0.647662 0.088182 0.293877 0.062 Uiso 1 1 calc R U . . .
C00B C 0.3033(3) -0.0020(2) 0.26864(19) 0.0522(6) Uani 1 1 d . . . . .
H00B H 0.397207 -0.022871 0.285292 0.063 Uiso 1 1 calc R U . . .
C00C C 0.3610(3) 0.2632(2) 0.42933(15) 0.0468(5) Uani 1 1 d . . . . .
C00D C 0.5926(3) 0.0891(3) 0.09121(19) 0.0590(7) Uani 1 1 d . . . . .
H00D H 0.517927 0.036645 0.099173 0.071 Uiso 1 1 calc R U . . .
C00E C 0.1244(3) 0.1431(2) 0.21374(17) 0.0509(6) Uani 1 1 d . . . . .
H00E H 0.096817 0.220602 0.193487 0.061 Uiso 1 1 calc R U . . .
C00F C 0.8159(3) 0.2441(3) 0.0663(2) 0.0610(7) Uani 1 1 d . . . . .
H00F H 0.891101 0.296119 0.058068 0.073 Uiso 1 1 calc R U . . .
C00G C 0.2292(3) 0.4565(2) 0.38515(18) 0.0578(7) Uani 1 1 d . . . . .
C00I C 0.3598(4) 0.4205(3) 0.07745(18) 0.0689(8) Uani 1 1 d . . . . .
H00C H 0.459410 0.450581 0.055374 0.083 Uiso 1 1 calc R U . . .
H00G H 0.353348 0.347417 0.044759 0.083 Uiso 1 1 calc R U . . .
C00J C 0.8401(3) 0.1430(3) 0.0087(2) 0.0701(8) Uani 1 1 d . . . . .
H00J H 0.931625 0.127311 -0.038682 0.084 Uiso 1 1 calc R U . . .
C00K C 0.0866(4) 0.4916(3) 0.3655(2) 0.0742(9) Uani 1 1 d . . . . .
H00K H 0.037983 0.576699 0.374327 0.089 Uiso 1 1 calc R U . . .
C00L C 0.4073(4) 0.2446(3) 0.51107(19) 0.0663(8) Uani 1 1 d . . . . .
H00L H 0.347340 0.283949 0.565727 0.080 Uiso 1 1 calc R U . . .
C00M C 0.0775(3) 0.3087(3) 0.43149(18) 0.0610(7) Uani 1 1 d . . . . .
C00N C 0.0266(3) 0.0559(3) 0.2180(2) 0.0636(7) Uani 1 1 d . . . . .
H00N H -0.066523 0.075046 0.200229 0.076 Uiso 1 1 calc R U . . .
C00O C 0.6320(4) 0.1093(3) 0.4305(2) 0.0676(8) Uani 1 1 d . . . . .
H00O H 0.723207 0.057475 0.431135 0.081 Uiso 1 1 calc R U . . .
C00P C -0.0068(4) 0.3964(3) 0.3948(2) 0.0750(9) Uani 1 1 d . . . . .
H00P H -0.108272 0.395534 0.389320 0.090 Uiso 1 1 calc R U . . .
C00Q C 0.2033(4) -0.0878(3) 0.2728(2) 0.0649(7) Uani 1 1 d . . . . .
H00Q H 0.229715 -0.165866 0.292361 0.078 Uiso 1 1 calc R U . . .
C00S C 0.2262(4) 0.5078(3) 0.0965(2) 0.0702(8) Uani 1 1 d . . . . .
H00S H 0.134247 0.494566 0.075361 0.084 Uiso 1 1 calc R U . . .
C00T C 0.2165(4) 0.6007(3) 0.1565(2) 0.0740(9) Uani 1 1 d . . . . .
H00H H 0.113590 0.647008 0.180661 0.089 Uiso 1 1 calc R U . . .
H00I H 0.300437 0.650300 0.141775 0.089 Uiso 1 1 calc R U . . .
C00U C 0.5423(4) 0.1675(3) 0.5110(2) 0.0757(9) Uani 1 1 d . . . . .
H00U H 0.573154 0.154679 0.565862 0.091 Uiso 1 1 calc R U . . .
C00V C 0.3548(4) 0.5289(3) 0.3911(2) 0.0776(9) Uani 1 1 d . . . . .
H00M H 0.455429 0.482544 0.364744 0.116 Uiso 1 1 calc R U . . .
H00R H 0.345964 0.548268 0.454982 0.116 Uiso 1 1 calc R U . . .
H00T H 0.344035 0.602548 0.357517 0.116 Uiso 1 1 calc R U . . .
C00W C 0.7305(4) 0.0665(3) 0.0211(2) 0.0778(9) Uani 1 1 d . . . . .
H00W H 0.747973 -0.001497 -0.017694 0.093 Uiso 1 1 calc R U . . .
C00X C 0.0395(4) 0.1891(4) 0.4718(2) 0.0830(10) Uani 1 1 d . . . . .
H00V H 0.111542 0.124523 0.435969 0.124 Uiso 1 1 calc R U . . .
H00X H -0.065482 0.179920 0.470521 0.124 Uiso 1 1 calc R U . . .
H00Y H 0.047916 0.186170 0.534778 0.124 Uiso 1 1 calc R U . . .
C00Y C 0.0651(4) -0.0571(3) 0.2478(2) 0.0676(8) Uani 1 1 d . . . . .
H00Z H -0.002712 -0.114338 0.251317 0.081 Uiso 1 1 calc R U . . .
F1 F 0.4606(3) 0.2483(3) 0.72237(16) 0.1180(9) Uani 1 1 d . . . . .
F0AA F 0.4103(7) 0.2258(7) 0.8987(4) 0.088(2) Uani 0.519(15) 1 d . . P A 1
F2 F 0.149(2) 0.242(3) 0.782(3) 0.245(19) Uani 0.307(18) 1 d . . P A 1
F4 F 0.1261(5) 0.3419(14) 0.9184(3) 0.169(4) Uani 0.758(17) 1 d . . P A 1
F5 F 0.4188(15) 0.4160(16) 0.8469(10) 0.119(5) Uani 0.307(18) 1 d . . P A 1
Sb6 Sb 0.29676(15) 0.2924(3) 0.81924(9) 0.0518(3) Uani 0.660(10) 1 d . . P A 1
F6 F 0.2522(15) 0.1387(8) 0.7949(9) 0.159(5) Uani 0.519(15) 1 d . . P A 1
Sb6A Sb 0.2803(4) 0.3315(6) 0.8160(3) 0.0658(6) Uani 0.340(10) 1 d . . P A 2
F6A F 0.1791(11) 0.3447(15) 0.7352(8) 0.121(6) Uani 0.412(19) 1 d . . . A 2
F0AB F 0.189(6) 0.178(4) 0.832(3) 0.27(3) Uani 0.242(17) 1 d . . P A 2
F4A F 0.1392(18) 0.432(2) 0.8948(16) 0.136(8) Uani 0.242(17) 1 d . . P A 2
F2A F 0.226(2) 0.408(2) 0.7335(9) 0.313(13) Uani 0.693(18) 1 d . . P A 2
F5A F 0.3689(14) 0.4358(5) 0.8371(6) 0.152(3) Uani 0.693(18) 1 d . . P A 2
F7 F 0.346(3) 0.2172(10) 0.9069(9) 0.243(8) Uani 0.481(15) 1 d . . P A 2

loop_
_atom_site_aniso_label
_atom_site_aniso_U_11
_atom_site_aniso_U_22
_atom_site_aniso_U_33
_atom_site_aniso_U_23
_atom_site_aniso_U_13
_atom_site_aniso_U_12
Pd01 0.04497(10) 0.04074(10) 0.03756(10) -0.00068(7) -0.00560(7) 0.00227(7)
P003 0.0356(3) 0.0396(3) 0.0290(3) -0.0009(2) -0.0049(2) -0.0017(2)
N004 0.0511(11) 0.0647(13) 0.0320(10) -0.0072(9) 0.0001(8) -0.0070(9)
C005 0.0385(11) 0.0429(11) 0.0341(11) 0.0019(9) -0.0031(8) 0.0031(8)
C007 0.0403(11) 0.0489(12) 0.0354(11) 0.0055(9) -0.0107(9) -0.0141(9)
C008 0.0375(10) 0.0460(11) 0.0340(11) -0.0031(9) -0.0073(8) -0.0049(9)
C009 0.0472(13) 0.0475(13) 0.0539(14) 0.0030(11) -0.0045(11) -0.0048(10)
C00A 0.0437(12) 0.0608(15) 0.0526(14) 0.0075(11) -0.0171(11) -0.0090(11)
C00B 0.0474(13) 0.0496(13) 0.0633(16) 0.0019(11) -0.0199(12) -0.0088(10)
C00C 0.0538(13) 0.0566(14) 0.0327(11) 0.0023(10) -0.0102(10) -0.0187(11)
C00D 0.0556(15) 0.0611(15) 0.0522(15) -0.0139(12) 0.0025(12) -0.0084(12)
C00E 0.0429(12) 0.0606(15) 0.0485(13) -0.0021(11) -0.0133(10) -0.0011(10)
C00F 0.0451(13) 0.0698(17) 0.0600(16) 0.0158(14) 0.0004(12) -0.0076(12)
C00G 0.0655(16) 0.0529(14) 0.0436(13) -0.0135(11) 0.0033(12) 0.0001(12)
C00I 0.088(2) 0.0701(18) 0.0377(13) 0.0156(12) -0.0060(13) 0.0066(15)
C00J 0.0508(15) 0.088(2) 0.0530(16) 0.0055(15) 0.0118(12) 0.0055(14)
C00K 0.075(2) 0.078(2) 0.0513(16) -0.0230(14) -0.0002(14) 0.0245(17)
C00L 0.088(2) 0.080(2) 0.0373(13) 0.0017(13) -0.0199(13) -0.0261(17)
C00M 0.0483(14) 0.089(2) 0.0378(13) -0.0121(13) 0.0054(11) -0.0130(13)
C00N 0.0408(13) 0.084(2) 0.0690(18) -0.0088(15) -0.0178(13) -0.0104(13)
C00O 0.0663(18) 0.0735(19) 0.076(2) 0.0167(16) -0.0400(16) -0.0130(15)
C00P 0.0477(15) 0.110(3) 0.0553(17) -0.0218(17) -0.0009(13) 0.0094(16)
C00Q 0.0681(18) 0.0525(15) 0.079(2) 0.0039(14) -0.0217(15) -0.0205(13)
C00S 0.081(2) 0.0678(18) 0.0604(18) 0.0213(15) -0.0246(16) 0.0036(15)
C00T 0.077(2) 0.0508(15) 0.092(2) 0.0161(16) -0.0254(18) 0.0048(14)
C00U 0.094(2) 0.094(2) 0.0588(18) 0.0206(17) -0.0475(18) -0.030(2)
C00V 0.104(3) 0.0617(18) 0.0659(19) -0.0098(15) -0.0133(18) -0.0211(17)
C00W 0.072(2) 0.083(2) 0.0614(18) -0.0244(16) 0.0108(15) 0.0001(16)
C00X 0.069(2) 0.120(3) 0.0559(18) 0.0037(18) 0.0041(15) -0.0383(19)
C00Y 0.0594(16) 0.0745(19) 0.0719(19) -0.0073(15) -0.0109(14) -0.0297(14)
F1 0.1102(18) 0.139(2) 0.0827(15) -0.0211(14) -0.0131(13) 0.0373(16)
F0AA 0.096(4) 0.106(4) 0.073(3) -0.017(3) -0.058(3) 0.015(3)
F2 0.131(13) 0.30(3) 0.32(3) -0.17(3) -0.005(14) -0.143(18)
F4 0.065(2) 0.320(12) 0.095(3) 0.021(4) 0.0216(18) -0.014(4)
F5 0.068(6) 0.200(15) 0.096(7) -0.039(7) -0.014(5) -0.054(6)
Sb6 0.0425(2) 0.0610(6) 0.0526(3) -0.0008(3) -0.01120(16) -0.0108(3)
F6 0.208(9) 0.094(4) 0.232(11) -0.010(5) -0.145(9) -0.048(5)
Sb6A 0.0472(6) 0.0687(15) 0.0796(8) -0.0224(9) -0.0074(5) -0.0153(8)
F6A 0.073(5) 0.202(13) 0.070(4) 0.020(5) -0.025(3) 0.048(6)
F0AB 0.39(5) 0.31(4) 0.22(3) 0.16(3) -0.13(3) -0.31(4)
F4A 0.109(9) 0.171(16) 0.104(13) -0.081(11) 0.028(8) -0.029(9)
F2A 0.324(17) 0.42(2) 0.160(8) -0.056(10) -0.143(10) 0.226(16)
F5A 0.206(8) 0.050(2) 0.210(6) -0.009(3) -0.060(6) -0.036(3)
F7 0.48(2) 0.099(6) 0.149(8) 0.056(6) -0.059(12) -0.094(11)

loop_
_atom_type_symbol
_atom_type_description
_atom_type_scat_dispersion_real
_atom_type_scat_dispersion_imag
_atom_type_scat_source
C C 0.0033 0.0016 'International Tables Vol C Tables 4.2.6.8 and 6.1.1.4'
H H 0.0000 0.0000 'International Tables Vol C Tables 4.2.6.8 and 6.1.1.4'
F F 0.0171 0.0103 'International Tables Vol C Tables 4.2.6.8 and 6.1.1.4'
N N 0.0061 0.0033 'International Tables Vol C Tables 4.2.6.8 and 6.1.1.4'
P P 0.1023 0.0942 'International Tables Vol C Tables 4.2.6.8 and 6.1.1.4'
Pd Pd -0.9988 1.0072 'International Tables Vol C Tables 4.2.6.8 and 6.1.1.4'
Sb Sb -0.5866 1.5461 'International Tables Vol C Tables 4.2.6.8 and 6.1.1.4'

loop_
_geom_angle_atom_site_label_1
_geom_angle_atom_site_label_2
_geom_angle_atom_site_label_3
_geom_angle
_geom_angle_site_symmetry_1
_geom_angle_site_symmetry_3
_geom_angle_publ_flag
P003 Pd01 C00G 87.72(7) . . ?
P003 Pd01 C00K 108.98(9) . . ?
C00I Pd01 P003 93.04(8) . . ?
C00I Pd01 C00G 162.54(13) . . ?
C00I Pd01 C00K 156.23(12) . . ?
C00I Pd01 C00S 38.12(12) . . ?
C00I Pd01 C00T 66.50(12) . . ?
C00K Pd01 C00G 33.69(10) . . ?
C00S Pd01 P003 127.76(9) . . ?
C00S Pd01 C00G 144.52(11) . . ?
C00S Pd01 C00K 118.11(12) . . ?
C00S Pd01 C00T 36.07(13) . . ?
C00T Pd01 P003 158.47(10) . . ?
C00T Pd01 C00G 109.74(12) . . ?
C00T Pd01 C00K 92.33(13) . . ?
C005 P003 Pd01 112.62(7) . . ?
C005 P003 C007 103.20(10) . . ?
C007 P003 Pd01 116.01(8) . . ?
C008 P003 Pd01 113.61(7) . . ?
C008 P003 C005 107.25(10) . . ?
C008 P003 C007 103.08(10) . . ?
C00G N004 C00C 121.7(2) . . ?
C00M N004 C00C 124.6(2) . . ?
C00M N004 C00G 108.8(2) . . ?
C009 C005 P003 117.24(17) . . ?
C009 C005 C00D 119.5(2) . . ?
C00D C005 P003 123.19(19) . . ?
C00A C007 P003 121.39(18) . . ?
C00A C007 C00C 119.0(2) . . ?
C00C C007 P003 119.65(18) . . ?
C00B C008 P003 121.87(17) . . ?
C00B C008 C00E 118.7(2) . . ?
C00E C008 P003 119.39(18) . . ?
C005 C009 H009 119.7 . . ?
C005 C009 C00F 120.6(2) . . ?
C00F C009 H009 119.7 . . ?
C007 C00A H00A 119.9 . . ?
C007 C00A C00O 120.2(3) . . ?
C00O C00A H00A 119.9 . . ?
C008 C00B H00B 119.7 . . ?
C008 C00B C00Q 120.5(2) . . ?
C00Q C00B H00B 119.7 . . ?
C007 C00C N004 119.1(2) . . ?
C00L C00C N004 120.4(2) . . ?
C00L C00C C007 120.5(3) . . ?
C005 C00D H00D 120.2 . . ?
C005 C00D C00W 119.7(3) . . ?
C00W C00D H00D 120.2 . . ?
C008 C00E H00E 120.1 . . ?
C00N C00E C008 119.8(3) . . ?
C00N C00E H00E 120.1 . . ?
C009 C00F H00F 120.3 . . ?
C00J C00F C009 119.4(3) . . ?
C00J C00F H00F 120.3 . . ?
N004 C00G Pd01 108.35(16) . . ?
N004 C00G C00V 119.9(3) . . ?
C00K C00G Pd01 72.54(16) . . ?
C00K C00G N004 107.2(3) . . ?
C00K C00G C00V 130.4(3) . . ?
C00V C00G Pd01 104.14(18) . . ?
Pd01 C00I H00C 116.2 . . ?
Pd01 C00I H00G 116.2 . . ?
H00C C00I H00G 113.2 . . ?
C00S C00I Pd01 73.11(17) . . ?
C00S C00I H00C 116.2 . . ?
C00S C00I H00G 116.2 . . ?
C00F C00J H00J 119.9 . . ?
C00W C00J C00F 120.3(2) . . ?
C00W C00J H00J 119.9 . . ?
Pd01 C00K H00K 120.0 . . ?
C00G C00K Pd01 73.78(15) . . ?
C00G C00K H00K 120.0 . . ?
C00G C00K C00P 107.3(3) . . ?
C00P C00K Pd01 106.46(19) . . ?
C00P C00K H00K 120.0 . . ?
C00C C00L H00L 120.2 . . ?
C00U C00L C00C 119.7(3) . . ?
C00U C00L H00L 120.2 . . ?
N004 C00M C00X 120.4(3) . . ?
C00P C00M N004 108.4(3) . . ?
C00P C00M C00X 131.2(3) . . ?
C00E C00N H00N 119.7 . . ?
C00Y C00N C00E 120.7(3) . . ?
C00Y C00N H00N 119.7 . . ?
C00A C00O H00O 120.0 . . ?
C00U C00O C00A 120.1(3) . . ?
C00U C00O H00O 120.0 . . ?
C00K C00P H00P 125.9 . . ?
C00M C00P C00K 108.2(3) . . ?
C00M C00P H00P 125.9 . . ?
C00B C00Q H00Q 120.1 . . ?
C00Y C00Q C00B 119.7(3) . . ?
C00Y C00Q H00Q 120.1 . . ?
Pd01 C00S H00S 120.1 . . ?
C00I C00S Pd01 68.78(15) . . ?
C00I C00S H00S 120.1 . . ?
C00T C00S Pd01 73.95(18) . . ?
C00T C00S C00I 119.0(3) . . ?
C00T C00S H00S 120.1 . . ?
Pd01 C00T H00H 116.6 . . ?
Pd01 C00T H00I 116.6 . . ?
C00S C00T Pd01 69.98(16) . . ?
C00S C00T H00H 116.6 . . ?
C00S C00T H00I 116.6 . . ?
H00H C00T H00I 113.6 . . ?
C00L C00U H00U 119.7 . . ?
C00O C00U C00L 120.6(3) . . ?
C00O C00U H00U 119.7 . . ?
C00G C00V H00M 109.5 . . ?
C00G C00V H00R 109.5 . . ?
C00G C00V H00T 109.5 . . ?
H00M C00V H00R 109.5 . . ?
H00M C00V H00T 109.5 . . ?
H00R C00V H00T 109.5 . . ?
C00D C00W H00W 119.7 . . ?
C00J C00W C00D 120.6(3) . . ?
C00J C00W H00W 119.7 . . ?
C00M C00X H00V 109.5 . . ?
C00M C00X H00X 109.5 . . ?
C00M C00X H00Y 109.5 . . ?
H00V C00X H00X 109.5 . . ?
H00V C00X H00Y 109.5 . . ?
H00X C00X H00Y 109.5 . . ?
C00N C00Y C00Q 120.6(3) . . ?
C00N C00Y H00Z 119.7 . . ?
C00Q C00Y H00Z 119.7 . . ?
F6 F2 Sb6 72.6(15) . . ?
F1 Sb6 F0AA 90.3(2) . . ?
F1 Sb6 F4 178.6(4) . . ?
F1 Sb6 F5 86.0(4) . . ?
F1 Sb6 F6 81.2(5) . . ?
F0AA Sb6 F4 90.8(3) . . ?
F0AA Sb6 F5 72.2(6) . . ?
F0AA Sb6 F6 90.1(4) . . ?
F2 Sb6 F1 100.8(7) . . ?
F2 Sb6 F0AA 130.9(18) . . ?
F2 Sb6 F4 79.3(7) . . ?
F2 Sb6 F5 155.3(16) . . ?
F2 Sb6 F6 46.0(14) . . ?
F4 Sb6 F5 93.3(6) . . ?
F4 Sb6 F6 99.8(6) . . ?
F6 Sb6 F5 158.1(6) . . ?
F2 F6 Sb6 61.4(5) . . ?
F1 Sb6A F0AB 89.0(17) . . ?
F1 Sb6A F7 86.8(7) . . ?
F6A Sb6A F1 88.5(4) . . ?
F6A Sb6A F0AB 79.3(12) . . ?
F6A Sb6A F4A 93.6(9) . . ?
F6A Sb6A F7 142.7(8) . . ?
F0AB Sb6A F7 63.7(12) . . ?
F4A Sb6A F1 168.3(9) . . ?
F4A Sb6A F0AB 102.7(17) . . ?
F4A Sb6A F7 98.3(11) . . ?
F2A Sb6A F1 88.6(5) . . ?
F2A Sb6A F6A 30.5(11) . . ?
F2A Sb6A F0AB 109.8(17) . . ?
F2A Sb6A F4A 87.4(12) . . ?
F2A Sb6A F7 172.1(10) . . ?
F5A Sb6A F1 94.9(4) . . ?
F5A Sb6A F6A 121.9(9) . . ?
F5A Sb6A F0AB 158.5(11) . . ?
F5A Sb6A F4A 74.2(8) . . ?
F5A Sb6A F2A 91.4(14) . . ?
F5A Sb6A F7 95.4(7) . . ?
F2A F6A Sb6A 71.3(14) . . ?
F6A F2A Sb6A 78.1(17) . . ?

loop_
_geom_bond_atom_site_label_1
_geom_bond_atom_site_label_2
_geom_bond_distance
_geom_bond_site_symmetry_2
_geom_bond_publ_flag
Pd01 P003 2.3099(6) . ?
Pd01 C00G 2.386(3) . ?
Pd01 C00I 2.110(3) . ?
Pd01 C00K 2.371(3) . ?
Pd01 C00S 2.166(3) . ?
Pd01 C00T 2.215(3) . ?
P003 C005 1.819(2) . ?
P003 C007 1.837(2) . ?
P003 C008 1.813(2) . ?
N004 C00C 1.430(3) . ?
N004 C00G 1.392(3) . ?
N004 C00M 1.392(3) . ?
C005 C009 1.379(3) . ?
C005 C00D 1.382(3) . ?
C007 C00A 1.387(3) . ?
C007 C00C 1.396(3) . ?
C008 C00B 1.383(3) . ?
C008 C00E 1.396(3) . ?
C009 H009 0.9300 . ?
C009 C00F 1.385(4) . ?
C00A H00A 0.9300 . ?
C00A C00O 1.389(4) . ?
C00B H00B 0.9300 . ?
C00B C00Q 1.386(4) . ?
C00C C00L 1.386(4) . ?
C00D H00D 0.9300 . ?
C00D C00W 1.391(4) . ?
C00E H00E 0.9300 . ?
C00E C00N 1.384(4) . ?
C00F H00F 0.9300 . ?
C00F C00J 1.384(4) . ?
C00G C00K 1.378(4) . ?
C00G C00V 1.489(4) . ?
C00I H00C 0.9700 . ?
C00I H00G 0.9700 . ?
C00I C00S 1.397(4) . ?
C00J H00J 0.9300 . ?
C00J C00W 1.360(5) . ?
C00K H00K 0.9800 . ?
C00K C00P 1.434(5) . ?
C00L H00L 0.9300 . ?
C00L C00U 1.376(5) . ?
C00M C00P 1.343(5) . ?
C00M C00X 1.499(5) . ?
C00N H00N 0.9300 . ?
C00N C00Y 1.354(4) . ?
C00O H00O 0.9300 . ?
C00O C00U 1.374(5) . ?
C00P H00P 0.9300 . ?
C00Q H00Q 0.9300 . ?
C00Q C00Y 1.373(4) . ?
C00S H00S 0.9800 . ?
C00S C00T 1.357(5) . ?
C00T H00H 0.9700 . ?
C00T H00I 0.9700 . ?
C00U H00U 0.9300 . ?
C00V H00M 0.9600 . ?
C00V H00R 0.9600 . ?
C00V H00T 0.9600 . ?
C00W H00W 0.9300 . ?
C00X H00V 0.9600 . ?
C00X H00X 0.9600 . ?
C00X H00Y 0.9600 . ?
C00Y H00Z 0.9300 . ?
F1 Sb6 1.790(3) . ?
F1 Sb6A 1.966(4) . ?
F0AA Sb6 1.829(5) . ?
F2 Sb6 1.721(16) . ?
F2 F6 1.41(4) . ?
F4 Sb6 1.857(5) . ?
F5 Sb6 1.978(13) . ?
Sb6 F6 1.871(8) . ?
Sb6A F6A 1.671(13) . ?
Sb6A F0AB 1.98(2) . ?
Sb6A F4A 1.762(12) . ?
Sb6A F2A 1.618(14) . ?
Sb6A F5A 1.571(8) . ?
Sb6A F7 1.985(16) . ?
F6A F2A 0.87(3) . ?

loop_
_geom_torsion_atom_site_label_1
_geom_torsion_atom_site_label_2
_geom_torsion_atom_site_label_3
_geom_torsion_atom_site_label_4
_geom_torsion
_geom_torsion_site_symmetry_1
_geom_torsion_site_symmetry_2
_geom_torsion_site_symmetry_3
_geom_torsion_site_symmetry_4
_geom_torsion_publ_flag
Pd01 P003 C005 C009 54.3(2) . . . . ?
Pd01 P003 C005 C00D -122.7(2) . . . . ?
Pd01 P003 C007 C00A -145.12(17) . . . . ?
Pd01 P003 C007 C00C 34.9(2) . . . . ?
Pd01 P003 C008 C00B -166.04(17) . . . . ?
Pd01 P003 C008 C00E 11.8(2) . . . . ?
Pd01 C00G C00K C00P 102.6(2) . . . . ?
Pd01 C00I C00S C00T 56.3(3) . . . . ?
Pd01 C00K C00P C00M 78.4(3) . . . . ?
P003 C005 C009 C00F -177.3(2) . . . . ?
P003 C005 C00D C00W 177.1(2) . . . . ?
P003 C007 C00A C00O 180.0(2) . . . . ?
P003 C007 C00C N004 -1.1(3) . . . . ?
P003 C007 C00C C00L -179.8(2) . . . . ?
P003 C008 C00B C00Q 176.7(2) . . . . ?
P003 C008 C00E C00N -177.07(19) . . . . ?
N004 C00C C00L C00U -179.0(3) . . . . ?
N004 C00G C00K Pd01 -104.36(17) . . . . ?
N004 C00G C00K C00P -1.7(3) . . . . ?
N004 C00M C00P C00K 0.7(3) . . . . ?
C005 P003 C007 C00A -21.5(2) . . . . ?
C005 P003 C007 C00C 158.52(18) . . . . ?
C005 P003 C008 C00B 68.8(2) . . . . ?
C005 P003 C008 C00E -113.34(19) . . . . ?
C005 C009 C00F C00J 0.3(4) . . . . ?
C005 C00D C00W C00J -0.3(5) . . . . ?
C007 P003 C005 C009 -71.6(2) . . . . ?
C007 P003 C005 C00D 111.4(2) . . . . ?
C007 P003 C008 C00B -39.7(2) . . . . ?
C007 P003 C008 C00E 138.14(19) . . . . ?
C007 C00A C00O C00U 0.0(4) . . . . ?
C007 C00C C00L C00U -0.3(4) . . . . ?
C008 P003 C005 C009 180.00(18) . . . . ?
C008 P003 C005 C00D 3.0(2) . . . . ?
C008 P003 C007 C00A 90.1(2) . . . . ?
C008 P003 C007 C00C -89.94(19) . . . . ?
C008 C00B C00Q C00Y 0.3(4) . . . . ?
C008 C00E C00N C00Y 0.3(4) . . . . ?
C009 C005 C00D C00W 0.2(4) . . . . ?
C009 C00F C00J C00W -0.4(5) . . . . ?
C00A C007 C00C N004 178.9(2) . . . . ?
C00A C007 C00C C00L 0.2(4) . . . . ?
C00A C00O C00U C00L -0.1(5) . . . . ?
C00B C008 C00E C00N 0.8(4) . . . . ?
C00B C00Q C00Y C00N 0.9(5) . . . . ?
C00C N004 C00G Pd01 81.6(2) . . . . ?
C00C N004 C00G C00K 158.4(2) . . . . ?
C00C N004 C00G C00V -37.6(3) . . . . ?
C00C N004 C00M C00P -157.1(2) . . . . ?
C00C N004 C00M C00X 22.9(4) . . . . ?
C00C C007 C00A C00O 0.0(4) . . . . ?
C00C C00L C00U C00O 0.3(5) . . . . ?
C00D C005 C009 C00F -0.2(4) . . . . ?
C00E C008 C00B C00Q -1.1(4) . . . . ?
C00E C00N C00Y C00Q -1.2(5) . . . . ?
C00F C00J C00W C00D 0.4(5) . . . . ?
C00G N004 C00C C007 -70.2(3) . . . . ?
C00G N004 C00C C00L 108.5(3) . . . . ?
C00G N004 C00M C00P -1.8(3) . . . . ?
C00G N004 C00M C00X 178.3(2) . . . . ?
C00G C00K C00P C00M 0.7(3) . . . . ?
C00I C00S C00T Pd01 -53.8(3) . . . . ?
C00M N004 C00C C007 82.2(3) . . . . ?
C00M N004 C00C C00L -99.2(3) . . . . ?
C00M N004 C00G Pd01 -74.6(2) . . . . ?
C00M N004 C00G C00K 2.2(3) . . . . ?
C00M N004 C00G C00V 166.2(2) . . . . ?
C00V C00G C00K Pd01 93.9(3) . . . . ?
C00V C00G C00K C00P -163.5(3) . . . . ?
C00X C00M C00P C00K -179.4(3) . . . . ?
F1 Sb6 F6 F2 -114.4(18) . . . . ?
F1 Sb6A F6A F2A -89.8(14) . . . . ?
F1 Sb6A F2A F6A 89.4(14) . . . . ?
F0AA Sb6 F6 F2 155.3(17) . . . . ?
F4 Sb6 F6 F2 64.5(18) . . . . ?
F5 Sb6 F6 F2 -169.3(19) . . . . ?
F6 F2 Sb6 F1 66.4(17) . . . . ?
F6 F2 Sb6 F0AA -33.5(17) . . . . ?
F6 F2 Sb6 F4 -115.1(18) . . . . ?
F6 F2 Sb6 F5 170.5(15) . . . . ?
F0AB Sb6A F6A F2A -179(2) . . . . ?
F0AB Sb6A F2A F6A 1(2) . . . . ?
F4A Sb6A F6A F2A 78.7(17) . . . . ?
F4A Sb6A F2A F6A -101.6(15) . . . . ?
F5A Sb6A F6A F2A 5.1(17) . . . . ?
F5A Sb6A F2A F6A -175.7(15) . . . . ?
F7 Sb6A F6A F2A -172.5(15) . . . . ?
